data_7053464
loop_
_publ_author_name
'Sasamori, Takahiro'
'Hori, Akimi'
'Kaneko, Yoshikazu'
'Tokitoh, Norihiro'

_publ_section_title
;
 Synthesis, structures and properties of biferrocenyl- and
 ruthenocenyl-substituted diphosphenes
;
_journal_issue 8
_journal_name_full 'New Journal of Chemistry'
_journal_page_first 1560
_journal_paper_doi 10.1039/c0nj00062k
_journal_volume 34
_journal_year 2010
_chemical_formula_moiety 'C47 H76 Fe2 P2 Si6'
_chemical_formula_sum 'C47 H76 Fe2 P2 Si6'
_chemical_formula_weight 983.26
_chemical_name_common biferrocenyldiphosphene
_chemical_name_systematic
;
?
;
_space_group_IT_number 2
_symmetry_cell_setting triclinic
_symmetry_Int_Tables_number 2
_symmetry_space_group_name_Hall '-P 1'
_symmetry_space_group_name_H-M 'P -1'
_atom_sites_solution_hydrogens geom
_atom_sites_solution_primary direct
_atom_sites_solution_secondary difmap
_audit_creation_method SHELXL-97
_cell_angle_alpha 107.7383(10)
_cell_angle_beta 97.2601(10)
_cell_angle_gamma 93.3283(16)
_cell_formula_units_Z 2
_cell_length_a 12.3334(3)
_cell_length_b 12.9518(4)
_cell_length_c 17.4667(5)
_cell_measurement_temperature 103(2)
_cell_measurement_theta_max 25.5
_cell_measurement_theta_min 1.66
_cell_volume 2622.37(13)
_computing_cell_refinement HKL2000
_computing_data_collection CrystalClear
_computing_data_reduction HKL2000
_computing_structure_refinement 'SHELXL-97 (Sheldrick, 1997)'
_computing_structure_solution 'SHELXS-97 (Sheldrick, 1990)'
_diffrn_ambient_temperature 103(2)
_diffrn_detector_area_resol_mean 7.31
_diffrn_measured_fraction_theta_full 0.993
_diffrn_measured_fraction_theta_max 0.993
_diffrn_measurement_device_type Rigaku_Mercury_CCD
_diffrn_measurement_method 'Omega scans'
_diffrn_radiation_monochromator graphite
_diffrn_radiation_source 'fine-focus sealed tube'
_diffrn_radiation_type MoK\a
_diffrn_radiation_wavelength 0.71069
_diffrn_reflns_av_R_equivalents 0.0462
_diffrn_reflns_av_sigmaI/netI 0.0785
_diffrn_reflns_limit_h_max 14
_diffrn_reflns_limit_h_min -14
_diffrn_reflns_limit_k_max 15
_diffrn_reflns_limit_k_min -15
_diffrn_reflns_limit_l_max 21
_diffrn_reflns_limit_l_min -21
_diffrn_reflns_number 23442
_diffrn_reflns_theta_full 25.50
_diffrn_reflns_theta_max 25.50
_diffrn_reflns_theta_min 1.66
_exptl_absorpt_coefficient_mu 0.782
_exptl_absorpt_correction_T_max 0.8918
_exptl_absorpt_correction_T_min 0.7715
_exptl_absorpt_correction_type multi-scan
_exptl_absorpt_process_details 'Jacobson, R. (1998) Private communication'
_exptl_crystal_colour purple
_exptl_crystal_density_diffrn 1.245
_exptl_crystal_density_method 'not measured'
_exptl_crystal_description prism
_exptl_crystal_F_000 1048
_exptl_crystal_size_max 0.35
_exptl_crystal_size_mid 0.20
_exptl_crystal_size_min 0.15
_refine_diff_density_max 0.462
_refine_diff_density_min -0.377
_refine_diff_density_rms 0.062
_refine_ls_extinction_method none
_refine_ls_goodness_of_fit_ref 1.014
_refine_ls_hydrogen_treatment constr
_refine_ls_matrix_type full
_refine_ls_number_parameters 532
_refine_ls_number_reflns 9703
_refine_ls_number_restraints 0
_refine_ls_restrained_S_all 1.014
_refine_ls_R_factor_all 0.0688
_refine_ls_R_factor_gt 0.0365
_refine_ls_shift/su_max 0.000
_refine_ls_shift/su_mean 0.000
_refine_ls_structure_factor_coef Fsqd
_refine_ls_weighting_details 'calc w=1/[\s^2^(Fo^2^)+(0.0100P)^2^+0.0000P] where P=(Fo^2^+2Fc^2^)/3'
_refine_ls_weighting_scheme calc
_refine_ls_wR_factor_gt 0.0612
_refine_ls_wR_factor_ref 0.0669
_reflns_number_gt 6707
_reflns_number_total 9703
_reflns_threshold_expression >2sigma(I)
_cod_data_source_file c0nj00062k.txt
_cod_data_source_block bfcpp
_cod_database_code 7053464

loop_
_symmetry_equiv_pos_as_xyz
'x, y, z'
'-x, -y, -z'

loop_
_atom_site_label
_atom_site_type_symbol
_atom_site_fract_x
_atom_site_fract_y
_atom_site_fract_z
_atom_site_U_iso_or_equiv
_atom_site_adp_type
_atom_site_occupancy
_atom_site_symmetry_multiplicity
_atom_site_calc_flag
_atom_site_refinement_flags
P1 P -0.07306(6) 0.09659(5) 0.29253(4) 0.02005(17) Uani 1 1 d .
P2 P 0.00895(5) 0.00380(5) 0.20638(4) 0.01626(16) Uani 1 1 d .
C1 C -0.0368(2) 0.23240(19) 0.29052(14) 0.0169(6) Uani 1 1 d .
C2 C 0.0410(2) 0.2754(2) 0.25098(14) 0.0192(6) Uani 1 1 d .
H1 H 0.0888 0.2345 0.2177 0.023 Uiso 1 1 calc R
C3 C 0.0348(2) 0.3888(2) 0.26973(15) 0.0215(6) Uani 1 1 d .
H2 H 0.0773 0.4369 0.2508 0.026 Uiso 1 1 calc R
C4 C -0.0456(2) 0.4187(2) 0.32173(15) 0.0213(6) Uani 1 1 d .
H3 H -0.0660 0.4901 0.3439 0.026 Uiso 1 1 calc R
C5 C -0.0896(2) 0.3235(2) 0.33463(15) 0.0209(6) Uani 1 1 d .
H4 H -0.1451 0.3200 0.3671 0.025 Uiso 1 1 calc R
Fe1 Fe 0.07563(3) 0.34890(3) 0.37335(2) 0.01627(10) Uani 1 1 d .
C6 C 0.2350(2) 0.3217(2) 0.40501(15) 0.0187(6) Uani 1 1 d .
C7 C 0.1626(2) 0.2762(2) 0.44641(15) 0.0198(6) Uani 1 1 d .
H5 H 0.1528 0.2016 0.4431 0.024 Uiso 1 1 calc R
C8 C 0.1077(2) 0.3605(2) 0.49333(15) 0.0219(6) Uani 1 1 d .
H6 H 0.0547 0.3523 0.5266 0.026 Uiso 1 1 calc R
C9 C 0.1458(2) 0.4592(2) 0.48185(15) 0.0215(6) Uani 1 1 d .
H7 H 0.1233 0.5291 0.5063 0.026 Uiso 1 1 calc R
C10 C 0.2238(2) 0.4349(2) 0.42711(15) 0.0199(6) Uani 1 1 d .
H8 H 0.2621 0.4860 0.4084 0.024 Uiso 1 1 calc R
C11 C 0.3023(2) 0.2611(2) 0.34707(15) 0.0181(6) Uani 1 1 d .
C12 C 0.3780(2) 0.3057(2) 0.30736(15) 0.0246(7) Uani 1 1 d .
H9 H 0.3933 0.3810 0.3141 0.030 Uiso 1 1 calc R
C13 C 0.4265(2) 0.2196(2) 0.25630(15) 0.0257(7) Uani 1 1 d .
H10 H 0.4798 0.2271 0.2230 0.031 Uiso 1 1 calc R
C14 C 0.3818(2) 0.1206(2) 0.26341(15) 0.0235(7) Uani 1 1 d .
H11 H 0.3997 0.0498 0.2358 0.028 Uiso 1 1 calc R
C15 C 0.3055(2) 0.1459(2) 0.31913(15) 0.0218(6) Uani 1 1 d .
H12 H 0.2634 0.0944 0.3352 0.026 Uiso 1 1 calc R
Fe2 Fe 0.45779(3) 0.22080(3) 0.37385(2) 0.02280(11) Uani 1 1 d .
C16 C 0.4965(2) 0.1821(3) 0.47829(17) 0.0364(8) Uani 1 1 d .
H13 H 0.4489 0.1441 0.5016 0.044 Uiso 1 1 calc R
C17 C 0.5647(3) 0.1338(3) 0.42127(19) 0.0444(9) Uani 1 1 d .
H14 H 0.5707 0.0580 0.3992 0.053 Uiso 1 1 calc R
C18 C 0.6215(2) 0.2168(3) 0.4031(2) 0.0548(11) Uani 1 1 d .
H15 H 0.6736 0.2073 0.3665 0.066 Uiso 1 1 calc R
C19 C 0.5894(3) 0.3175(3) 0.44773(19) 0.0471(10) Uani 1 1 d .
H16 H 0.6159 0.3872 0.4463 0.057 Uiso 1 1 calc R
C20 C 0.5104(2) 0.2966(3) 0.49531(17) 0.0360(8) Uani 1 1 d .
H17 H 0.4741 0.3490 0.5313 0.043 Uiso 1 1 calc R
C21 C -0.05306(18) -0.13256(19) 0.19999(14) 0.0116(5) Uani 1 1 d .
C22 C 0.00242(19) -0.19641(19) 0.24251(14) 0.0119(5) Uani 1 1 d .
C23 C -0.04937(19) -0.29720(19) 0.23717(14) 0.0138(6) Uani 1 1 d .
H18 H -0.0124 -0.3401 0.2655 0.017 Uiso 1 1 calc R
C24 C -0.15302(19) -0.33833(19) 0.19219(14) 0.0140(6) Uani 1 1 d .
C25 C -0.20189(19) -0.27661(19) 0.14698(14) 0.0135(6) Uani 1 1 d .
H19 H -0.2704 -0.3048 0.1132 0.016 Uiso 1 1 calc R
C26 C -0.15421(19) -0.17540(19) 0.14944(14) 0.0128(6) Uani 1 1 d .
C27 C 0.11525(19) -0.15790(19) 0.29388(14) 0.0134(6) Uani 1 1 d .
H20 H 0.1276 -0.0794 0.2976 0.016 Uiso 1 1 calc R
C28 C -0.20988(19) -0.44444(19) 0.19385(15) 0.0176(6) Uani 1 1 d .
H21 H -0.1553 -0.4691 0.2303 0.021 Uiso 1 1 calc R
C29 C -0.21306(19) -0.11481(19) 0.09634(14) 0.0149(6) Uani 1 1 d .
H22 H -0.1730 -0.0400 0.1178 0.018 Uiso 1 1 calc R
Si1 Si 0.22865(6) -0.22357(6) 0.23868(4) 0.01798(17) Uani 1 1 d .
Si2 Si 0.12032(6) -0.15536(6) 0.40326(4) 0.01701(17) Uani 1 1 d .
Si3 Si -0.22313(6) -0.55661(6) 0.09337(5) 0.02423(19) Uani 1 1 d .
Si4 Si -0.33280(6) -0.42311(6) 0.25037(5) 0.02461(19) Uani 1 1 d .
Si5 Si -0.18458(6) -0.16464(6) -0.01216(4) 0.02105(18) Uani 1 1 d .
Si6 Si -0.35849(6) -0.08995(6) 0.11491(5) 0.02096(18) Uani 1 1 d .
C30 C 0.2294(2) -0.1826(2) 0.14471(15) 0.0250(7) Uani 1 1 d .
H23 H 0.2886 -0.2148 0.1160 0.037 Uiso 1 1 calc R
H24 H 0.2412 -0.1030 0.1598 0.037 Uiso 1 1 calc R
H25 H 0.1587 -0.2086 0.1092 0.037 Uiso 1 1 calc R
C31 C 0.3647(2) -0.1730(2) 0.30444(16) 0.0245(7) Uani 1 1 d .
H26 H 0.3682 -0.1981 0.3522 0.037 Uiso 1 1 calc R
H27 H 0.3738 -0.0932 0.3221 0.037 Uiso 1 1 calc R
H28 H 0.4235 -0.2012 0.2735 0.037 Uiso 1 1 calc R
C32 C 0.2091(2) -0.37534(19) 0.20939(16) 0.0255(7) Uani 1 1 d .
H29 H 0.1372 -0.4022 0.1757 0.038 Uiso 1 1 calc R
H30 H 0.2127 -0.3973 0.2585 0.038 Uiso 1 1 calc R
H31 H 0.2671 -0.4062 0.1786 0.038 Uiso 1 1 calc R
C33 C 0.2214(2) -0.03935(19) 0.46932(15) 0.0206(6) Uani 1 1 d .
H32 H 0.1992 0.0290 0.4623 0.031 Uiso 1 1 calc R
H33 H 0.2945 -0.0506 0.4539 0.031 Uiso 1 1 calc R
H34 H 0.2234 -0.0358 0.5263 0.031 Uiso 1 1 calc R
C34 C 0.1628(2) -0.28341(19) 0.42137(15) 0.0233(6) Uani 1 1 d .
H35 H 0.1593 -0.2786 0.4781 0.035 Uiso 1 1 calc R
H36 H 0.2382 -0.2929 0.4103 0.035 Uiso 1 1 calc R
H37 H 0.1132 -0.3458 0.3852 0.035 Uiso 1 1 calc R
C35 C -0.0184(2) -0.1343(2) 0.43329(15) 0.0219(6) Uani 1 1 d .
H38 H -0.0136 -0.1204 0.4920 0.033 Uiso 1 1 calc R
H39 H -0.0690 -0.1996 0.4044 0.033 Uiso 1 1 calc R
H40 H -0.0453 -0.0716 0.4193 0.033 Uiso 1 1 calc R
C36 C -0.0892(2) -0.5516(2) 0.05577(18) 0.0397(8) Uani 1 1 d .
H41 H -0.0925 -0.6093 0.0037 0.059 Uiso 1 1 calc R
H42 H -0.0309 -0.5624 0.0954 0.059 Uiso 1 1 calc R
H43 H -0.0734 -0.4805 0.0484 0.059 Uiso 1 1 calc R
C37 C -0.2511(3) -0.6917(2) 0.10865(18) 0.0412(9) Uani 1 1 d .
H44 H -0.2430 -0.7500 0.0591 0.062 Uiso 1 1 calc R
H45 H -0.3261 -0.6993 0.1206 0.062 Uiso 1 1 calc R
H46 H -0.1988 -0.6967 0.1542 0.062 Uiso 1 1 calc R
C38 C -0.3335(2) -0.5430(2) 0.01425(16) 0.0291(7) Uani 1 1 d .
H47 H -0.3242 -0.4696 0.0095 0.044 Uiso 1 1 calc R
H48 H -0.4055 -0.5551 0.0299 0.044 Uiso 1 1 calc R
H49 H -0.3286 -0.5970 -0.0382 0.044 Uiso 1 1 calc R
C39 C -0.3535(3) -0.5358(3) 0.2943(2) 0.0571(11) Uani 1 1 d .
H50 H -0.2859 -0.5393 0.3291 0.086 Uiso 1 1 calc R
H51 H -0.3720 -0.6050 0.2502 0.086 Uiso 1 1 calc R
H52 H -0.4136 -0.5223 0.3267 0.086 Uiso 1 1 calc R
C40 C -0.4636(2) -0.4181(2) 0.18567(17) 0.0356(8) Uani 1 1 d .
H53 H -0.5219 -0.4014 0.2195 0.053 Uiso 1 1 calc R
H54 H -0.4841 -0.4888 0.1435 0.053 Uiso 1 1 calc R
H55 H -0.4534 -0.3613 0.1600 0.053 Uiso 1 1 calc R
C41 C -0.3055(2) -0.2940(2) 0.33749(16) 0.0364(8) Uani 1 1 d .
H56 H -0.2762 -0.2352 0.3190 0.055 Uiso 1 1 calc R
H57 H -0.2518 -0.3037 0.3805 0.055 Uiso 1 1 calc R
H58 H -0.3741 -0.2751 0.3587 0.055 Uiso 1 1 calc R
C42 C -0.2423(3) -0.3075(2) -0.06905(16) 0.0376(8) Uani 1 1 d .
H59 H -0.3218 -0.3147 -0.0689 0.056 Uiso 1 1 calc R
H60 H -0.2078 -0.3571 -0.0430 0.056 Uiso 1 1 calc R
H61 H -0.2277 -0.3260 -0.1253 0.056 Uiso 1 1 calc R
C43 C -0.2406(2) -0.0705(2) -0.06563(15) 0.0275(7) Uani 1 1 d .
H62 H -0.2154 -0.0864 -0.1186 0.041 Uiso 1 1 calc R
H63 H -0.2149 0.0050 -0.0329 0.041 Uiso 1 1 calc R
H64 H -0.3211 -0.0804 -0.0735 0.041 Uiso 1 1 calc R
C44 C -0.0325(2) -0.1598(2) -0.01056(16) 0.0297(7) Uani 1 1 d .
H65 H -0.0029 -0.2106 0.0164 0.045 Uiso 1 1 calc R
H66 H 0.0014 -0.0857 0.0192 0.045 Uiso 1 1 calc R
H67 H -0.0163 -0.1805 -0.0664 0.045 Uiso 1 1 calc R
C45 C -0.3726(2) -0.0835(2) 0.22121(16) 0.0312(7) Uani 1 1 d .
H68 H -0.4430 -0.0567 0.2340 0.047 Uiso 1 1 calc R
H69 H -0.3124 -0.0339 0.2589 0.047 Uiso 1 1 calc R
H70 H -0.3698 -0.1564 0.2267 0.047 Uiso 1 1 calc R
C46 C -0.4642(2) -0.1955(2) 0.04261(17) 0.0343(8) Uani 1 1 d .
H71 H -0.4498 -0.2675 0.0465 0.052 Uiso 1 1 calc R
H72 H -0.4610 -0.1948 -0.0130 0.052 Uiso 1 1 calc R
H73 H -0.5374 -0.1797 0.0564 0.052 Uiso 1 1 calc R
C47 C -0.3870(2) 0.0456(2) 0.10434(17) 0.0299(7) Uani 1 1 d .
H74 H -0.3777 0.0462 0.0496 0.045 Uiso 1 1 calc R
H75 H -0.3359 0.1028 0.1447 0.045 Uiso 1 1 calc R
H76 H -0.4626 0.0588 0.1132 0.045 Uiso 1 1 calc R

loop_
_atom_site_aniso_label
_atom_site_aniso_U_11
_atom_site_aniso_U_22
_atom_site_aniso_U_33
_atom_site_aniso_U_23
_atom_site_aniso_U_13
_atom_site_aniso_U_12
P1 0.0211(4) 0.0159(4) 0.0220(4) 0.0039(3) 0.0056(3) -0.0011(3)
P2 0.0170(4) 0.0132(4) 0.0187(4) 0.0055(3) 0.0030(3) -0.0006(3)
C1 0.0176(14) 0.0144(15) 0.0147(14) 0.0009(12) -0.0022(11) -0.0009(12)
C2 0.0232(15) 0.0163(16) 0.0141(14) 0.0011(12) -0.0007(12) -0.0019(12)
C3 0.0307(16) 0.0179(16) 0.0159(15) 0.0091(13) -0.0039(12) -0.0022(13)
C4 0.0261(16) 0.0128(15) 0.0216(15) 0.0038(12) -0.0053(12) 0.0031(12)
C5 0.0174(14) 0.0231(17) 0.0192(15) 0.0035(13) -0.0013(12) 0.0035(12)
Fe1 0.0176(2) 0.0143(2) 0.0160(2) 0.00459(17) 0.00006(16) 0.00086(17)
C6 0.0145(14) 0.0213(16) 0.0189(15) 0.0073(13) -0.0039(11) -0.0004(12)
C7 0.0221(15) 0.0194(16) 0.0191(15) 0.0093(13) -0.0001(12) 0.0018(12)
C8 0.0243(15) 0.0253(17) 0.0164(15) 0.0069(13) 0.0022(12) 0.0055(13)
C9 0.0242(15) 0.0185(16) 0.0155(14) -0.0021(12) -0.0026(12) 0.0037(13)
C10 0.0203(15) 0.0163(16) 0.0211(15) 0.0064(12) -0.0035(12) -0.0026(12)
C11 0.0141(14) 0.0200(16) 0.0196(15) 0.0077(12) -0.0028(11) 0.0009(12)
C12 0.0255(16) 0.0231(17) 0.0257(16) 0.0097(14) 0.0019(13) -0.0012(13)
C13 0.0232(16) 0.0379(19) 0.0180(15) 0.0111(14) 0.0044(12) 0.0039(14)
C14 0.0195(15) 0.0253(17) 0.0219(16) 0.0029(13) -0.0001(12) 0.0048(13)
C15 0.0137(14) 0.0213(17) 0.0282(16) 0.0075(13) -0.0022(12) -0.0022(12)
Fe2 0.0148(2) 0.0322(3) 0.0204(2) 0.00857(19) -0.00077(17) 0.00052(18)
C16 0.0304(18) 0.056(2) 0.0275(18) 0.0240(17) -0.0057(14) 0.0039(16)
C17 0.037(2) 0.054(2) 0.038(2) 0.0116(18) -0.0085(16) 0.0208(18)
C18 0.0155(17) 0.107(3) 0.034(2) 0.014(2) -0.0048(15) 0.006(2)
C19 0.036(2) 0.061(3) 0.036(2) 0.0218(19) -0.0270(16) -0.0294(18)
C20 0.0347(19) 0.047(2) 0.0199(16) 0.0061(15) -0.0080(14) 0.0028(16)
C21 0.0106(13) 0.0111(14) 0.0140(13) 0.0040(11) 0.0054(10) 0.0005(11)
C22 0.0131(13) 0.0109(14) 0.0127(13) 0.0039(11) 0.0039(10) 0.0022(11)
C23 0.0136(13) 0.0144(15) 0.0159(14) 0.0086(12) 0.0005(11) 0.0053(11)
C24 0.0170(14) 0.0112(14) 0.0148(14) 0.0047(11) 0.0054(11) 0.0010(11)
C25 0.0071(13) 0.0155(15) 0.0153(13) 0.0030(11) -0.0017(10) -0.0025(11)
C26 0.0133(13) 0.0137(15) 0.0126(13) 0.0046(11) 0.0040(10) 0.0037(11)
C27 0.0131(13) 0.0090(14) 0.0190(14) 0.0063(11) 0.0020(11) -0.0007(11)
C28 0.0147(14) 0.0168(15) 0.0240(15) 0.0134(13) -0.0030(11) -0.0012(12)
C29 0.0154(14) 0.0116(14) 0.0170(14) 0.0054(12) -0.0012(11) -0.0015(11)
Si1 0.0134(4) 0.0177(4) 0.0227(4) 0.0061(3) 0.0032(3) 0.0005(3)
Si2 0.0159(4) 0.0176(4) 0.0173(4) 0.0063(3) 0.0002(3) 0.0000(3)
Si3 0.0246(4) 0.0153(4) 0.0300(5) 0.0071(4) -0.0035(4) -0.0032(3)
Si4 0.0157(4) 0.0301(5) 0.0334(5) 0.0192(4) 0.0022(3) -0.0011(4)
Si5 0.0252(4) 0.0213(5) 0.0167(4) 0.0077(3) 0.0002(3) 0.0005(3)
Si6 0.0147(4) 0.0210(5) 0.0308(5) 0.0142(4) 0.0015(3) 0.0023(3)
C30 0.0247(16) 0.0262(17) 0.0236(16) 0.0064(13) 0.0066(13) 0.0007(13)
C31 0.0167(15) 0.0259(17) 0.0301(16) 0.0082(14) 0.0025(12) 0.0028(13)
C32 0.0205(15) 0.0238(17) 0.0320(17) 0.0085(14) 0.0054(13) 0.0004(13)
C33 0.0192(15) 0.0210(16) 0.0200(15) 0.0060(13) -0.0018(12) 0.0010(12)
C34 0.0255(16) 0.0224(16) 0.0208(15) 0.0081(13) -0.0021(12) -0.0018(13)
C35 0.0216(15) 0.0228(16) 0.0202(15) 0.0055(13) 0.0037(12) -0.0019(12)
C36 0.040(2) 0.0274(19) 0.0408(19) -0.0052(15) 0.0066(16) 0.0011(15)
C37 0.055(2) 0.0210(18) 0.040(2) 0.0112(15) -0.0173(16) -0.0073(16)
C38 0.0352(18) 0.0224(17) 0.0273(17) 0.0071(14) -0.0011(14) -0.0004(14)
C39 0.039(2) 0.065(2) 0.098(3) 0.061(2) 0.030(2) 0.0110(18)
C40 0.0179(16) 0.046(2) 0.0372(18) 0.0065(16) -0.0008(14) 0.0034(14)
C41 0.0237(17) 0.062(2) 0.0236(17) 0.0143(16) 0.0039(13) -0.0019(16)
C42 0.056(2) 0.0297(19) 0.0227(17) 0.0028(14) 0.0064(15) -0.0019(16)
C43 0.0264(16) 0.0371(18) 0.0226(16) 0.0155(14) 0.0030(13) 0.0013(14)
C44 0.0301(17) 0.0403(19) 0.0206(15) 0.0093(14) 0.0078(13) 0.0112(14)
C45 0.0255(16) 0.0337(19) 0.0421(19) 0.0177(15) 0.0151(14) 0.0120(14)
C46 0.0210(16) 0.0350(19) 0.048(2) 0.0211(16) -0.0062(14) -0.0042(14)
C47 0.0242(16) 0.0303(18) 0.0427(19) 0.0188(15) 0.0091(14) 0.0128(14)

loop_
_atom_type_symbol
_atom_type_description
_atom_type_scat_dispersion_real
_atom_type_scat_dispersion_imag
_atom_type_scat_source
C C 0.0033 0.0016 'International Tables Vol C Tables 4.2.6.8 and 6.1.1.4'
H H 0.0000 0.0000 'International Tables Vol C Tables 4.2.6.8 and 6.1.1.4'
Si Si 0.0817 0.0704 'International Tables Vol C Tables 4.2.6.8 and 6.1.1.4'
P P 0.1023 0.0942 'International Tables Vol C Tables 4.2.6.8 and 6.1.1.4'
Fe Fe 0.3463 0.8444 'International Tables Vol C Tables 4.2.6.8 and 6.1.1.4'

loop_
_geom_angle_atom_site_label_1
_geom_angle_atom_site_label_2
_geom_angle_atom_site_label_3
_geom_angle
C1 P1 P2 102.55(9)
C21 P2 P1 98.94(8)
C2 C1 C5 106.3(2)
C2 C1 P1 132.5(2)
C5 C1 P1 121.27(19)
C2 C1 Fe1 68.82(13)
C5 C1 Fe1 68.89(14)
P1 C1 Fe1 126.66(13)
C3 C2 C1 108.7(2)
C3 C2 Fe1 69.97(14)
C1 C2 Fe1 70.19(14)
C3 C2 H1 125.7
C1 C2 H1 125.7
Fe1 C2 H1 125.8
C2 C3 C4 108.4(2)
C2 C3 Fe1 69.48(14)
C4 C3 Fe1 69.76(14)
C2 C3 H2 125.8
C4 C3 H2 125.8
Fe1 C3 H2 126.5
C5 C4 C3 107.8(2)
C5 C4 Fe1 69.61(14)
C3 C4 Fe1 69.57(14)
C5 C4 H3 126.1
C3 C4 H3 126.1
Fe1 C4 H3 126.3
C4 C5 C1 108.9(2)
C4 C5 Fe1 69.97(14)
C1 C5 Fe1 69.93(14)
C4 C5 H4 125.6
C1 C5 H4 125.6
Fe1 C5 H4 126.1
C2 Fe1 C10 121.67(10)
C2 Fe1 C5 68.62(10)
C10 Fe1 C5 157.46(10)
C2 Fe1 C8 157.67(10)
C10 Fe1 C8 68.40(10)
C5 Fe1 C8 110.15(10)
C2 Fe1 C3 40.56(9)
C10 Fe1 C3 105.65(10)
C5 Fe1 C3 68.19(10)
C8 Fe1 C3 161.35(10)
C2 Fe1 C7 120.99(10)
C10 Fe1 C7 68.05(10)
C5 Fe1 C7 126.48(10)
C8 Fe1 C7 40.55(9)
C3 Fe1 C7 155.41(10)
C2 Fe1 C9 159.03(10)
C10 Fe1 C9 40.80(10)
C5 Fe1 C9 123.26(10)
C8 Fe1 C9 40.59(9)
C3 Fe1 C9 123.55(10)
C7 Fe1 C9 68.14(10)
C2 Fe1 C4 68.54(10)
C10 Fe1 C4 120.90(10)
C5 Fe1 C4 40.42(9)
C8 Fe1 C4 125.96(10)
C3 Fe1 C4 40.68(10)
C7 Fe1 C4 162.96(10)
C9 Fe1 C4 108.24(10)
C2 Fe1 C1 40.99(9)
C10 Fe1 C1 158.86(10)
C5 Fe1 C1 41.18(9)
C8 Fe1 C1 123.16(10)
C3 Fe1 C1 68.72(10)
C7 Fe1 C1 108.13(10)
C9 Fe1 C1 159.03(10)
C4 Fe1 C1 68.93(10)
C2 Fe1 C6 105.20(10)
C10 Fe1 C6 40.53(9)
C5 Fe1 C6 161.64(10)
C8 Fe1 C6 68.64(10)
C3 Fe1 C6 119.09(10)
C7 Fe1 C6 40.70(9)
C9 Fe1 C6 68.58(10)
C4 Fe1 C6 155.18(10)
C1 Fe1 C6 122.99(10)
C10 C6 C7 106.9(2)
C10 C6 C11 127.0(2)
C7 C6 C11 126.0(2)
C10 C6 Fe1 69.14(14)
C7 C6 Fe1 69.17(14)
C11 C6 Fe1 123.86(17)
C8 C7 C6 108.8(2)
C8 C7 Fe1 69.69(14)
C6 C7 Fe1 70.13(14)
C8 C7 H5 125.6
C6 C7 H5 125.6
Fe1 C7 H5 126.2
C7 C8 C9 107.8(2)
C7 C8 Fe1 69.76(14)
C9 C8 Fe1 69.79(14)
C7 C8 H6 126.1
C9 C8 H6 126.1
Fe1 C8 H6 125.9
C8 C9 C10 107.7(2)
C8 C9 Fe1 69.61(14)
C10 C9 Fe1 69.44(14)
C8 C9 H7 126.1
C10 C9 H7 126.1
Fe1 C9 H7 126.4
C6 C10 C9 108.7(2)
C6 C10 Fe1 70.33(14)
C9 C10 Fe1 69.76(14)
C6 C10 H8 125.6
C9 C10 H8 125.6
Fe1 C10 H8 125.8
C12 C11 C15 106.5(2)
C12 C11 C6 126.6(2)
C15 C11 C6 126.9(2)
C12 C11 Fe2 68.99(14)
C15 C11 Fe2 69.09(14)
C6 C11 Fe2 126.62(17)
C13 C12 C11 108.8(2)
C13 C12 Fe2 69.66(15)
C11 C12 Fe2 70.18(14)
C13 C12 H9 125.6
C11 C12 H9 125.6
Fe2 C12 H9 126.2
C14 C13 C12 108.1(2)
C14 C13 Fe2 69.87(15)
C12 C13 Fe2 69.64(15)
C14 C13 H10 125.9
C12 C13 H10 125.9
Fe2 C13 H10 126.1
C13 C14 C15 107.7(2)
C13 C14 Fe2 69.58(15)
C15 C14 Fe2 69.58(14)
C13 C14 H11 126.1
C15 C14 H11 126.1
Fe2 C14 H11 126.3
C14 C15 C11 108.9(2)
C14 C15 Fe2 69.69(14)
C11 C15 Fe2 70.08(14)
C14 C15 H12 125.6
C11 C15 H12 125.6
Fe2 C15 H12 126.2
C18 Fe2 C19 40.64(13)
C18 Fe2 C12 129.06(14)
C19 Fe2 C12 108.96(12)
C18 Fe2 C13 108.49(12)
C19 Fe2 C13 118.85(12)
C12 Fe2 C13 40.70(10)
C18 Fe2 C15 151.25(14)
C19 Fe2 C15 166.48(14)
C12 Fe2 C15 68.23(10)
C13 Fe2 C15 68.30(11)
C18 Fe2 C14 117.94(13)
C19 Fe2 C14 151.88(13)
C12 Fe2 C14 68.37(10)
C13 Fe2 C14 40.55(10)
C15 Fe2 C14 40.74(10)
C18 Fe2 C17 39.90(12)
C19 Fe2 C17 68.01(13)
C12 Fe2 C17 166.00(13)
C13 Fe2 C17 127.63(12)
C15 Fe2 C17 117.98(13)
C14 Fe2 C17 107.45(12)
C18 Fe2 C16 67.37(13)
C19 Fe2 C16 67.83(12)
C12 Fe2 C16 152.58(12)
C13 Fe2 C16 165.47(12)
C15 Fe2 C16 108.17(11)
C14 Fe2 C16 127.72(12)
C17 Fe2 C16 40.37(11)
C18 Fe2 C20 68.43(13)
C19 Fe2 C20 40.85(12)
C12 Fe2 C20 118.86(12)
C13 Fe2 C20 152.65(12)
C15 Fe2 C20 127.82(12)
C14 Fe2 C20 165.64(12)
C17 Fe2 C20 68.48(13)
C16 Fe2 C20 40.50(11)
C18 Fe2 C11 167.00(14)
C19 Fe2 C11 128.50(13)
C12 Fe2 C11 40.83(9)
C13 Fe2 C11 68.85(10)
C15 Fe2 C11 40.82(9)
C14 Fe2 C11 68.91(10)
C17 Fe2 C11 151.68(13)
C16 Fe2 C11 118.39(11)
C20 Fe2 C11 107.72(11)
C17 C16 C20 109.1(3)
C17 C16 Fe2 69.72(17)
C20 C16 Fe2 69.96(16)
C17 C16 H13 125.5
C20 C16 H13 125.5
Fe2 C16 H13 126.4
C18 C17 C16 107.6(3)
C18 C17 Fe2 69.54(18)
C16 C17 Fe2 69.91(17)
C18 C17 H14 126.2
C16 C17 H14 126.2
Fe2 C17 H14 125.9
C17 C18 C19 109.0(3)
C17 C18 Fe2 70.56(18)
C19 C18 Fe2 69.77(18)
C17 C18 H15 125.5
C19 C18 H15 125.5
Fe2 C18 H15 125.7
C18 C19 C20 108.0(3)
C18 C19 Fe2 69.59(17)
C20 C19 Fe2 70.28(16)
C18 C19 H16 126.0
C20 C19 H16 126.0
Fe2 C19 H16 125.7
C16 C20 C19 106.3(3)
C16 C20 Fe2 69.54(16)
C19 C20 Fe2 68.87(16)
C16 C20 H17 126.8
C19 C20 H17 126.8
Fe2 C20 H17 126.3
C26 C21 C22 119.7(2)
C26 C21 P2 119.50(18)
C22 C21 P2 120.72(18)
C23 C22 C21 118.2(2)
C23 C22 C27 119.4(2)
C21 C22 C27 122.4(2)
C22 C23 C24 123.2(2)
C22 C23 H18 118.4
C24 C23 H18 118.4
C25 C24 C23 116.9(2)
C25 C24 C28 122.0(2)
C23 C24 C28 121.1(2)
C26 C25 C24 122.6(2)
C26 C25 H19 118.7
C24 C25 H19 118.7
C25 C26 C21 119.1(2)
C25 C26 C29 118.7(2)
C21 C26 C29 122.2(2)
C22 C27 Si2 113.94(16)
C22 C27 Si1 111.87(16)
Si2 C27 Si1 116.62(12)
C22 C27 H20 104.2
Si2 C27 H20 104.2
Si1 C27 H20 104.2
C24 C28 Si3 112.85(16)
C24 C28 Si4 112.59(16)
Si3 C28 Si4 119.07(13)
C24 C28 H21 103.3
Si3 C28 H21 103.3
Si4 C28 H21 103.3
C26 C29 Si6 114.10(16)
C26 C29 Si5 112.13(16)
Si6 C29 Si5 118.74(12)
C26 C29 H22 103.1
Si6 C29 H22 103.1
Si5 C29 H22 103.1
C32 Si1 C31 109.17(12)
C32 Si1 C30 109.14(12)
C31 Si1 C30 108.08(12)
C32 Si1 C27 112.03(11)
C31 Si1 C27 109.88(11)
C30 Si1 C27 108.44(11)
C35 Si2 C34 108.13(12)
C35 Si2 C33 109.37(12)
C34 Si2 C33 108.08(11)
C35 Si2 C27 109.04(11)
C34 Si2 C27 113.62(11)
C33 Si2 C27 108.54(11)
C36 Si3 C37 108.97(14)
C36 Si3 C38 108.52(13)
C37 Si3 C38 108.52(12)
C36 Si3 C28 106.99(12)
C37 Si3 C28 109.83(12)
C38 Si3 C28 113.92(12)
C39 Si4 C40 108.17(14)
C39 Si4 C41 106.80(15)
C40 Si4 C41 108.34(13)
C39 Si4 C28 109.30(13)
C40 Si4 C28 113.95(12)
C41 Si4 C28 110.02(11)
C42 Si5 C43 110.07(13)
C42 Si5 C44 106.74(13)
C43 Si5 C44 109.20(12)
C42 Si5 C29 114.27(12)
C43 Si5 C29 107.94(11)
C44 Si5 C29 108.53(11)
C45 Si6 C46 109.39(13)
C45 Si6 C47 107.12(13)
C46 Si6 C47 108.21(12)
C45 Si6 C29 109.75(11)
C46 Si6 C29 113.29(12)
C47 Si6 C29 108.88(11)
Si1 C30 H23 109.5
Si1 C30 H24 109.5
H23 C30 H24 109.5
Si1 C30 H25 109.5
H23 C30 H25 109.5
H24 C30 H25 109.5
Si1 C31 H26 109.5
Si1 C31 H27 109.5
H26 C31 H27 109.5
Si1 C31 H28 109.5
H26 C31 H28 109.5
H27 C31 H28 109.5
Si1 C32 H29 109.5
Si1 C32 H30 109.5
H29 C32 H30 109.5
Si1 C32 H31 109.5
H29 C32 H31 109.5
H30 C32 H31 109.5
Si2 C33 H32 109.5
Si2 C33 H33 109.5
H32 C33 H33 109.5
Si2 C33 H34 109.5
H32 C33 H34 109.5
H33 C33 H34 109.5
Si2 C34 H35 109.5
Si2 C34 H36 109.5
H35 C34 H36 109.5
Si2 C34 H37 109.5
H35 C34 H37 109.5
H36 C34 H37 109.5
Si2 C35 H38 109.5
Si2 C35 H39 109.5
H38 C35 H39 109.5
Si2 C35 H40 109.5
H38 C35 H40 109.5
H39 C35 H40 109.5
Si3 C36 H41 109.5
Si3 C36 H42 109.5
H41 C36 H42 109.5
Si3 C36 H43 109.5
H41 C36 H43 109.5
H42 C36 H43 109.5
Si3 C37 H44 109.5
Si3 C37 H45 109.5
H44 C37 H45 109.5
Si3 C37 H46 109.5
H44 C37 H46 109.5
H45 C37 H46 109.5
Si3 C38 H47 109.5
Si3 C38 H48 109.5
H47 C38 H48 109.5
Si3 C38 H49 109.5
H47 C38 H49 109.5
H48 C38 H49 109.5
Si4 C39 H50 109.5
Si4 C39 H51 109.5
H50 C39 H51 109.5
Si4 C39 H52 109.5
H50 C39 H52 109.5
H51 C39 H52 109.5
Si4 C40 H53 109.5
Si4 C40 H54 109.5
H53 C40 H54 109.5
Si4 C40 H55 109.5
H53 C40 H55 109.5
H54 C40 H55 109.5
Si4 C41 H56 109.5
Si4 C41 H57 109.5
H56 C41 H57 109.5
Si4 C41 H58 109.5
H56 C41 H58 109.5
H57 C41 H58 109.5
Si5 C42 H59 109.5
Si5 C42 H60 109.5
H59 C42 H60 109.5
Si5 C42 H61 109.5
H59 C42 H61 109.5
H60 C42 H61 109.5
Si5 C43 H62 109.5
Si5 C43 H63 109.5
H62 C43 H63 109.5
Si5 C43 H64 109.5
H62 C43 H64 109.5
H63 C43 H64 109.5
Si5 C44 H65 109.5
Si5 C44 H66 109.5
H65 C44 H66 109.5
Si5 C44 H67 109.5
H65 C44 H67 109.5
H66 C44 H67 109.5
Si6 C45 H68 109.5
Si6 C45 H69 109.5
H68 C45 H69 109.5
Si6 C45 H70 109.5
H68 C45 H70 109.5
H69 C45 H70 109.5
Si6 C46 H71 109.5
Si6 C46 H72 109.5
H71 C46 H72 109.5
Si6 C46 H73 109.5
H71 C46 H73 109.5
H72 C46 H73 109.5
Si6 C47 H74 109.5
Si6 C47 H75 109.5
H74 C47 H75 109.5
Si6 C47 H76 109.5
H74 C47 H76 109.5
H75 C47 H76 109.5

loop_
_geom_bond_atom_site_label_1
_geom_bond_atom_site_label_2
_geom_bond_distance
P1 C1 1.801(2)
P1 P2 2.0384(9)
P2 C21 1.849(2)
C1 C2 1.431(3)
C1 C5 1.439(3)
C1 Fe1 2.053(2)
C2 C3 1.412(3)
C2 Fe1 2.035(2)
C2 H1 0.9500
C3 C4 1.420(3)
C3 Fe1 2.041(2)
C3 H2 0.9500
C4 C5 1.410(3)
C4 Fe1 2.043(2)
C4 H3 0.9500
C5 Fe1 2.039(2)
C5 H4 0.9500
Fe1 C10 2.039(2)
Fe1 C8 2.041(2)
Fe1 C7 2.042(2)
Fe1 C9 2.043(2)
Fe1 C6 2.054(2)
C6 C10 1.418(3)
C6 C7 1.424(3)
C6 C11 1.460(3)
C7 C8 1.415(3)
C7 H5 0.9500
C8 C9 1.416(3)
C8 H6 0.9500
C9 C10 1.423(3)
C9 H7 0.9500
C10 H8 0.9500
C11 C12 1.426(3)
C11 C15 1.426(3)
C11 Fe2 2.051(2)
C12 C13 1.416(4)
C12 Fe2 2.036(3)
C12 H9 0.9500
C13 C14 1.412(3)
C13 Fe2 2.036(3)
C13 H10 0.9500
C14 C15 1.419(3)
C14 Fe2 2.040(3)
C14 H11 0.9500
C15 Fe2 2.038(2)
C15 H12 0.9500
Fe2 C18 2.027(3)
Fe2 C19 2.029(3)
Fe2 C17 2.040(3)
Fe2 C16 2.042(3)
Fe2 C20 2.048(3)
C16 C17 1.409(4)
C16 C20 1.416(4)
C16 H13 0.9500
C17 C18 1.388(4)
C17 H14 0.9500
C18 C19 1.408(4)
C18 H15 0.9500
C19 C20 1.423(4)
C19 H16 0.9500
C20 H17 0.9500
C21 C26 1.409(3)
C21 C22 1.419(3)
C22 C23 1.391(3)
C22 C27 1.524(3)
C23 C24 1.395(3)
C23 H18 0.9500
C24 C25 1.395(3)
C24 C28 1.516(3)
C25 C26 1.391(3)
C25 H19 0.9500
C26 C29 1.531(3)
C27 Si2 1.894(2)
C27 Si1 1.894(2)
C27 H20 1.0000
C28 Si3 1.888(3)
C28 Si4 1.900(3)
C28 H21 1.0000
C29 Si6 1.891(2)
C29 Si5 1.892(2)
C29 H22 1.0000
Si1 C32 1.867(2)
Si1 C31 1.869(2)
Si1 C30 1.873(2)
Si2 C35 1.862(2)
Si2 C34 1.872(2)
Si2 C33 1.872(2)
Si3 C36 1.858(3)
Si3 C37 1.868(3)
Si3 C38 1.869(3)
Si4 C39 1.863(3)
Si4 C40 1.865(3)
Si4 C41 1.866(3)
Si5 C42 1.862(3)
Si5 C43 1.862(2)
Si5 C44 1.870(3)
Si6 C45 1.864(3)
Si6 C46 1.868(3)
Si6 C47 1.869(2)
C30 H23 0.9800
C30 H24 0.9800
C30 H25 0.9800
C31 H26 0.9800
C31 H27 0.9800
C31 H28 0.9800
C32 H29 0.9800
C32 H30 0.9800
C32 H31 0.9800
C33 H32 0.9800
C33 H33 0.9800
C33 H34 0.9800
C34 H35 0.9800
C34 H36 0.9800
C34 H37 0.9800
C35 H38 0.9800
C35 H39 0.9800
C35 H40 0.9800
C36 H41 0.9800
C36 H42 0.9800
C36 H43 0.9800
C37 H44 0.9800
C37 H45 0.9800
C37 H46 0.9800
C38 H47 0.9800
C38 H48 0.9800
C38 H49 0.9800
C39 H50 0.9800
C39 H51 0.9800
C39 H52 0.9800
C40 H53 0.9800
C40 H54 0.9800
C40 H55 0.9800
C41 H56 0.9800
C41 H57 0.9800
C41 H58 0.9800
C42 H59 0.9800
C42 H60 0.9800
C42 H61 0.9800
C43 H62 0.9800
C43 H63 0.9800
C43 H64 0.9800
C44 H65 0.9800
C44 H66 0.9800
C44 H67 0.9800
C45 H68 0.9800
C45 H69 0.9800
C45 H70 0.9800
C46 H71 0.9800
C46 H72 0.9800
C46 H73 0.9800
C47 H74 0.9800
C47 H75 0.9800
C47 H76 0.9800

loop_
_geom_torsion_atom_site_label_1
_geom_torsion_atom_site_label_2
_geom_torsion_atom_site_label_3
_geom_torsion_atom_site_label_4
_geom_torsion
C1 P1 P2 C21 -170.16(11)
P2 P1 C1 C2 -8.9(2)
P2 P1 C1 C5 171.21(18)
P2 P1 C1 Fe1 -102.98(15)
C5 C1 C2 C3 -0.6(3)
P1 C1 C2 C3 179.51(19)
Fe1 C1 C2 C3 -59.59(17)
C5 C1 C2 Fe1 58.98(16)
P1 C1 C2 Fe1 -120.9(2)
C1 C2 C3 C4 0.6(3)
Fe1 C2 C3 C4 -59.10(17)
C1 C2 C3 Fe1 59.73(17)
C2 C3 C4 C5 -0.4(3)
Fe1 C3 C4 C5 -59.32(17)
C2 C3 C4 Fe1 58.93(17)
C3 C4 C5 C1 0.0(3)
Fe1 C4 C5 C1 -59.29(17)
C3 C4 C5 Fe1 59.29(17)
C2 C1 C5 C4 0.4(3)
P1 C1 C5 C4 -179.74(17)
Fe1 C1 C5 C4 59.31(17)
C2 C1 C5 Fe1 -58.94(16)
P1 C1 C5 Fe1 120.95(17)
C3 C2 Fe1 C10 -76.50(18)
C1 C2 Fe1 C10 163.92(14)
C3 C2 Fe1 C5 81.01(16)
C1 C2 Fe1 C5 -38.57(14)
C3 C2 Fe1 C8 172.2(2)
C1 C2 Fe1 C8 52.6(3)
C1 C2 Fe1 C3 -119.6(2)
C3 C2 Fe1 C7 -158.35(15)
C1 C2 Fe1 C7 82.07(17)
C3 C2 Fe1 C9 -47.6(3)
C1 C2 Fe1 C9 -167.2(3)
C3 C2 Fe1 C4 37.44(15)
C1 C2 Fe1 C4 -82.14(15)
C3 C2 Fe1 C1 119.6(2)
C3 C2 Fe1 C6 -117.23(16)
C1 C2 Fe1 C6 123.20(15)
C4 C5 Fe1 C2 -81.59(16)
C1 C5 Fe1 C2 38.40(14)
C4 C5 Fe1 C10 40.3(3)
C1 C5 Fe1 C10 160.3(2)
C4 C5 Fe1 C8 122.27(16)
C1 C5 Fe1 C8 -117.74(15)
C4 C5 Fe1 C3 -37.82(15)
C1 C5 Fe1 C3 82.17(15)
C4 C5 Fe1 C7 164.94(15)
C1 C5 Fe1 C7 -75.07(18)
C4 C5 Fe1 C9 78.88(18)
C1 C5 Fe1 C9 -161.13(14)
C1 C5 Fe1 C4 120.0(2)
C4 C5 Fe1 C1 -120.0(2)
C4 C5 Fe1 C6 -155.0(3)
C1 C5 Fe1 C6 -35.0(4)
C4 C3 Fe1 C2 119.8(2)
C2 C3 Fe1 C10 120.75(15)
C4 C3 Fe1 C10 -119.48(15)
C2 C3 Fe1 C5 -82.18(16)
C4 C3 Fe1 C5 37.59(14)
C2 C3 Fe1 C8 -170.7(3)
C4 C3 Fe1 C8 -50.9(4)
C2 C3 Fe1 C7 49.5(3)
C4 C3 Fe1 C7 169.2(2)
C2 C3 Fe1 C9 161.50(15)
C4 C3 Fe1 C9 -78.73(18)
C2 C3 Fe1 C4 -119.8(2)
C2 C3 Fe1 C1 -37.75(15)
C4 C3 Fe1 C1 82.02(16)
C2 C3 Fe1 C6 79.11(17)
C4 C3 Fe1 C6 -161.11(15)
C5 C4 Fe1 C2 81.80(15)
C3 C4 Fe1 C2 -37.33(14)
C5 C4 Fe1 C10 -163.22(15)
C3 C4 Fe1 C10 77.65(17)
C3 C4 Fe1 C5 -119.1(2)
C5 C4 Fe1 C8 -78.72(18)
C3 C4 Fe1 C8 162.14(15)
C5 C4 Fe1 C3 119.1(2)
C5 C4 Fe1 C7 -45.5(4)
C3 C4 Fe1 C7 -164.6(3)
C5 C4 Fe1 C9 -120.25(15)
C3 C4 Fe1 C9 120.62(16)
C5 C4 Fe1 C1 37.67(14)
C3 C4 Fe1 C1 -81.46(16)
C5 C4 Fe1 C6 161.5(2)
C3 C4 Fe1 C6 42.4(3)
C5 C1 Fe1 C2 -118.1(2)
P1 C1 Fe1 C2 127.9(2)
C2 C1 Fe1 C10 -40.8(3)
C5 C1 Fe1 C10 -159.0(2)
P1 C1 Fe1 C10 87.1(3)
C2 C1 Fe1 C5 118.1(2)
P1 C1 Fe1 C5 -114.0(2)
C2 C1 Fe1 C8 -158.87(14)
C5 C1 Fe1 C8 82.99(17)
P1 C1 Fe1 C8 -31.0(2)
C2 C1 Fe1 C3 37.36(14)
C5 C1 Fe1 C3 -80.77(16)
P1 C1 Fe1 C3 165.2(2)
C2 C1 Fe1 C7 -116.70(15)
C5 C1 Fe1 C7 125.17(15)
P1 C1 Fe1 C7 11.19(19)
C2 C1 Fe1 C9 167.2(3)
C5 C1 Fe1 C9 49.1(3)
P1 C1 Fe1 C9 -64.9(3)
C2 C1 Fe1 C4 81.13(15)
C5 C1 Fe1 C4 -37.00(14)
P1 C1 Fe1 C4 -150.98(19)
C2 C1 Fe1 C6 -74.31(17)
C5 C1 Fe1 C6 167.56(14)
P1 C1 Fe1 C6 53.6(2)
C2 Fe1 C6 C10 121.30(15)
C5 Fe1 C6 C10 -171.1(3)
C8 Fe1 C6 C10 -81.32(16)
C3 Fe1 C6 C10 79.88(17)
C7 Fe1 C6 C10 -118.5(2)
C9 Fe1 C6 C10 -37.58(15)
C4 Fe1 C6 C10 49.7(3)
C1 Fe1 C6 C10 162.17(15)
C2 Fe1 C6 C7 -120.17(15)
C10 Fe1 C6 C7 118.5(2)
C5 Fe1 C6 C7 -52.5(4)
C8 Fe1 C6 C7 37.21(15)
C3 Fe1 C6 C7 -161.59(15)
C9 Fe1 C6 C7 80.95(16)
C4 Fe1 C6 C7 168.2(2)
C1 Fe1 C6 C7 -79.29(17)
C2 Fe1 C6 C11 -0.1(2)
C10 Fe1 C6 C11 -121.4(3)
C5 Fe1 C6 C11 67.6(4)
C8 Fe1 C6 C11 157.3(2)
C3 Fe1 C6 C11 -41.5(2)
C7 Fe1 C6 C11 120.1(3)
C9 Fe1 C6 C11 -158.9(2)
C4 Fe1 C6 C11 -71.7(3)
C1 Fe1 C6 C11 40.8(2)
C10 C6 C7 C8 0.0(3)
C11 C6 C7 C8 -176.5(2)
Fe1 C6 C7 C8 -59.12(17)
C10 C6 C7 Fe1 59.09(16)
C11 C6 C7 Fe1 -117.4(2)
C2 Fe1 C7 C8 -163.29(15)
C10 Fe1 C7 C8 81.98(16)
C5 Fe1 C7 C8 -78.14(18)
C3 Fe1 C7 C8 161.5(2)
C9 Fe1 C7 C8 37.85(15)
C4 Fe1 C7 C8 -43.0(4)
C1 Fe1 C7 C8 -120.17(16)
C6 Fe1 C7 C8 120.0(2)
C2 Fe1 C7 C6 76.73(17)
C10 Fe1 C7 C6 -37.99(15)
C5 Fe1 C7 C6 161.88(15)
C8 Fe1 C7 C6 -120.0(2)
C3 Fe1 C7 C6 41.5(3)
C9 Fe1 C7 C6 -82.13(16)
C4 Fe1 C7 C6 -163.0(3)
C1 Fe1 C7 C6 119.86(15)
C6 C7 C8 C9 -0.2(3)
Fe1 C7 C8 C9 -59.64(17)
C6 C7 C8 Fe1 59.40(17)
C2 Fe1 C8 C7 40.4(3)
C10 Fe1 C8 C7 -81.04(16)
C5 Fe1 C8 C7 123.05(16)
C3 Fe1 C8 C7 -155.6(3)
C9 Fe1 C8 C7 -118.9(2)
C4 Fe1 C8 C7 165.69(15)
C1 Fe1 C8 C7 78.94(18)
C6 Fe1 C8 C7 -37.34(15)
C2 Fe1 C8 C9 159.4(2)
C10 Fe1 C8 C9 37.89(15)
C5 Fe1 C8 C9 -118.01(15)
C3 Fe1 C8 C9 -36.7(4)
C7 Fe1 C8 C9 118.9(2)
C4 Fe1 C8 C9 -75.38(18)
C1 Fe1 C8 C9 -162.13(15)
C6 Fe1 C8 C9 81.59(16)
C7 C8 C9 C10 0.4(3)
Fe1 C8 C9 C10 -59.20(17)
C7 C8 C9 Fe1 59.62(17)
C2 Fe1 C9 C8 -158.0(3)
C10 Fe1 C9 C8 -119.1(2)
C5 Fe1 C9 C8 82.39(17)
C3 Fe1 C9 C8 166.75(15)
C7 Fe1 C9 C8 -37.81(15)
C4 Fe1 C9 C8 124.45(15)
C1 Fe1 C9 C8 45.9(3)
C6 Fe1 C9 C8 -81.75(15)
C2 Fe1 C9 C10 -39.0(3)
C5 Fe1 C9 C10 -158.53(14)
C8 Fe1 C9 C10 119.1(2)
C3 Fe1 C9 C10 -74.17(18)
C7 Fe1 C9 C10 81.27(16)
C4 Fe1 C9 C10 -116.47(15)
C1 Fe1 C9 C10 165.0(2)
C6 Fe1 C9 C10 37.34(14)
C7 C6 C10 C9 0.3(3)
C11 C6 C10 C9 176.8(2)
Fe1 C6 C10 C9 59.40(17)
C7 C6 C10 Fe1 -59.11(16)
C11 C6 C10 Fe1 117.3(2)
C8 C9 C10 C6 -0.4(3)
Fe1 C9 C10 C6 -59.75(17)
C8 C9 C10 Fe1 59.31(17)
C2 Fe1 C10 C6 -75.66(17)
C5 Fe1 C10 C6 172.7(2)
C8 Fe1 C10 C6 81.97(16)
C3 Fe1 C10 C6 -116.70(15)
C7 Fe1 C10 C6 38.15(15)
C9 Fe1 C10 C6 119.7(2)
C4 Fe1 C10 C6 -158.10(15)
C1 Fe1 C10 C6 -45.4(3)
C2 Fe1 C10 C9 164.67(14)
C5 Fe1 C10 C9 53.0(3)
C8 Fe1 C10 C9 -37.70(14)
C3 Fe1 C10 C9 123.63(15)
C7 Fe1 C10 C9 -81.52(16)
C4 Fe1 C10 C9 82.23(17)
C1 Fe1 C10 C9 -165.1(2)
C6 Fe1 C10 C9 -119.7(2)
C10 C6 C11 C12 6.6(4)
C7 C6 C11 C12 -177.6(2)
Fe1 C6 C11 C12 94.8(3)
C10 C6 C11 C15 -173.6(2)
C7 C6 C11 C15 2.2(4)
Fe1 C6 C11 C15 -85.3(3)
C10 C6 C11 Fe2 96.3(3)
C7 C6 C11 Fe2 -87.9(3)
Fe1 C6 C11 Fe2 -175.48(12)
C15 C11 C12 C13 -0.1(3)
C6 C11 C12 C13 179.8(2)
Fe2 C11 C12 C13 59.12(18)
C15 C11 C12 Fe2 -59.19(16)
C6 C11 C12 Fe2 120.7(2)
C11 C12 C13 C14 0.1(3)
Fe2 C12 C13 C14 59.50(18)
C11 C12 C13 Fe2 -59.44(17)
C12 C13 C14 C15 0.0(3)
Fe2 C13 C14 C15 59.33(17)
C12 C13 C14 Fe2 -59.36(18)
C13 C14 C15 C11 0.0(3)
Fe2 C14 C15 C11 59.32(17)
C13 C14 C15 Fe2 -59.33(17)
C12 C11 C15 C14 0.0(3)
C6 C11 C15 C14 -179.8(2)
Fe2 C11 C15 C14 -59.08(17)
C12 C11 C15 Fe2 59.12(17)
C6 C11 C15 Fe2 -120.8(2)
C13 C12 Fe2 C18 71.5(2)
C11 C12 Fe2 C18 -168.54(18)
C13 C12 Fe2 C19 112.52(19)
C11 C12 Fe2 C19 -127.53(18)
C11 C12 Fe2 C13 120.0(2)
C13 C12 Fe2 C15 -81.59(17)
C11 C12 Fe2 C15 38.36(15)
C13 C12 Fe2 C14 -37.59(15)
C11 C12 Fe2 C14 82.36(16)
C13 C12 Fe2 C17 37.5(6)
C11 C12 Fe2 C17 157.5(5)
C13 C12 Fe2 C16 -169.3(2)
C11 C12 Fe2 C16 -49.3(3)
C13 C12 Fe2 C20 156.15(16)
C11 C12 Fe2 C20 -83.90(18)
C13 C12 Fe2 C11 -120.0(2)
C14 C13 Fe2 C18 111.65(19)
C12 C13 Fe2 C18 -129.06(19)
C14 C13 Fe2 C19 154.82(18)
C12 C13 Fe2 C19 -85.9(2)
C14 C13 Fe2 C12 -119.3(2)
C14 C13 Fe2 C15 -37.88(15)
C12 C13 Fe2 C15 81.40(17)
C12 C13 Fe2 C14 119.3(2)
C14 C13 Fe2 C17 71.4(2)
C12 C13 Fe2 C17 -169.28(18)
C14 C13 Fe2 C16 40.7(5)
C12 C13 Fe2 C16 160.0(4)
C14 C13 Fe2 C20 -169.7(2)
C12 C13 Fe2 C20 -50.4(3)
C14 C13 Fe2 C11 -81.88(16)
C12 C13 Fe2 C11 37.40(15)
C14 C15 Fe2 C18 -51.4(3)
C11 C15 Fe2 C18 -171.4(2)
C14 C15 Fe2 C19 162.2(5)
C11 C15 Fe2 C19 42.2(6)
C14 C15 Fe2 C12 81.68(16)
C11 C15 Fe2 C12 -38.36(15)
C14 C15 Fe2 C13 37.72(15)
C11 C15 Fe2 C13 -82.33(16)
C11 C15 Fe2 C14 -120.0(2)
C14 C15 Fe2 C17 -84.47(19)
C11 C15 Fe2 C17 155.48(16)
C14 C15 Fe2 C16 -127.28(17)
C11 C15 Fe2 C16 112.68(17)
C14 C15 Fe2 C20 -167.96(16)
C11 C15 Fe2 C20 72.0(2)
C14 C15 Fe2 C11 120.0(2)
C13 C14 Fe2 C18 -86.1(2)
C15 C14 Fe2 C18 154.83(18)
C13 C14 Fe2 C19 -52.2(3)
C15 C14 Fe2 C19 -171.3(2)
C13 C14 Fe2 C12 37.72(15)
C15 C14 Fe2 C12 -81.33(16)
C15 C14 Fe2 C13 -119.0(2)
C13 C14 Fe2 C15 119.0(2)
C13 C14 Fe2 C17 -128.09(18)
C15 C14 Fe2 C17 112.86(18)
C13 C14 Fe2 C16 -168.05(16)
C15 C14 Fe2 C16 72.90(19)
C13 C14 Fe2 C20 160.7(4)
C15 C14 Fe2 C20 41.7(5)
C13 C14 Fe2 C11 81.71(16)
C15 C14 Fe2 C11 -37.34(15)
C12 C11 Fe2 C18 43.3(6)
C15 C11 Fe2 C18 161.4(5)
C6 C11 Fe2 C18 -77.4(6)
C12 C11 Fe2 C19 73.4(2)
C15 C11 Fe2 C19 -168.43(17)
C6 C11 Fe2 C19 -47.3(3)
C15 C11 Fe2 C12 118.2(2)
C6 C11 Fe2 C12 -120.7(3)
C12 C11 Fe2 C13 -37.28(15)
C15 C11 Fe2 C13 80.88(16)
C6 C11 Fe2 C13 -158.0(2)
C12 C11 Fe2 C15 -118.2(2)
C6 C11 Fe2 C15 121.1(3)
C12 C11 Fe2 C14 -80.90(16)
C15 C11 Fe2 C14 37.26(15)
C6 C11 Fe2 C14 158.4(2)
C12 C11 Fe2 C17 -168.7(2)
C15 C11 Fe2 C17 -50.6(3)
C6 C11 Fe2 C17 70.6(3)
C12 C11 Fe2 C16 156.62(17)
C15 C11 Fe2 C16 -85.22(18)
C6 C11 Fe2 C16 35.9(3)
C12 C11 Fe2 C20 113.90(17)
C15 C11 Fe2 C20 -127.93(17)
C6 C11 Fe2 C20 -6.8(2)
C18 Fe2 C16 C17 -37.5(2)
C19 Fe2 C16 C17 -81.7(2)
C12 Fe2 C16 C17 -170.3(2)
C13 Fe2 C16 C17 38.6(5)
C15 Fe2 C16 C17 112.1(2)
C14 Fe2 C16 C17 71.1(2)
C20 Fe2 C16 C17 -120.4(3)
C11 Fe2 C16 C17 155.39(19)
C18 Fe2 C16 C20 82.8(2)
C19 Fe2 C16 C20 38.69(19)
C12 Fe2 C16 C20 -50.0(3)
C13 Fe2 C16 C20 159.0(4)
C15 Fe2 C16 C20 -127.55(18)
C14 Fe2 C16 C20 -168.58(17)
C17 Fe2 C16 C20 120.4(3)
C11 Fe2 C16 C20 -84.3(2)
C20 C16 C17 C18 0.5(3)
Fe2 C16 C17 C18 59.6(2)
C20 C16 C17 Fe2 -59.1(2)
C19 Fe2 C17 C18 -37.5(2)
C12 Fe2 C17 C18 42.6(6)
C13 Fe2 C17 C18 72.7(2)
C15 Fe2 C17 C18 155.84(19)
C14 Fe2 C17 C18 112.9(2)
C16 Fe2 C17 C18 -118.7(3)
C20 Fe2 C17 C18 -81.7(2)
C11 Fe2 C17 C18 -169.3(2)
C18 Fe2 C17 C16 118.7(3)
C19 Fe2 C17 C16 81.2(2)
C12 Fe2 C17 C16 161.3(4)
C13 Fe2 C17 C16 -168.59(18)
C15 Fe2 C17 C16 -85.4(2)
C14 Fe2 C17 C16 -128.34(19)
C20 Fe2 C17 C16 37.04(18)
C11 Fe2 C17 C16 -50.6(3)
C16 C17 C18 C19 -0.4(3)
Fe2 C17 C18 C19 59.4(2)
C16 C17 C18 Fe2 -59.8(2)
C19 Fe2 C18 C17 119.8(3)
C12 Fe2 C18 C17 -167.83(18)
C13 Fe2 C18 C17 -127.1(2)
C15 Fe2 C18 C17 -48.7(3)
C14 Fe2 C18 C17 -84.0(2)
C16 Fe2 C18 C17 37.98(19)
C20 Fe2 C18 C17 81.8(2)
C11 Fe2 C18 C17 156.9(5)
C12 Fe2 C18 C19 72.4(2)
C13 Fe2 C18 C19 113.1(2)
C15 Fe2 C18 C19 -168.5(2)
C14 Fe2 C18 C19 156.21(18)
C17 Fe2 C18 C19 -119.8(3)
C16 Fe2 C18 C19 -81.8(2)
C20 Fe2 C18 C19 -37.98(18)
C11 Fe2 C18 C19 37.1(6)
C17 C18 C19 C20 0.1(3)
Fe2 C18 C19 C20 60.0(2)
C17 C18 C19 Fe2 -59.9(2)
C12 Fe2 C19 C18 -128.5(2)
C13 Fe2 C19 C18 -85.1(2)
C15 Fe2 C19 C18 155.9(5)
C14 Fe2 C19 C18 -49.1(3)
C17 Fe2 C19 C18 36.88(19)
C16 Fe2 C19 C18 80.6(2)
C20 Fe2 C19 C18 119.0(3)
C11 Fe2 C19 C18 -170.01(19)
C18 Fe2 C19 C20 -119.0(3)
C12 Fe2 C19 C20 112.52(19)
C13 Fe2 C19 C20 155.96(18)
C15 Fe2 C19 C20 36.9(6)
C14 Fe2 C19 C20 -168.1(2)
C17 Fe2 C19 C20 -82.1(2)
C16 Fe2 C19 C20 -38.36(18)
C11 Fe2 C19 C20 71.0(2)
C17 C16 C20 C19 -0.4(3)
Fe2 C16 C20 C19 -59.32(19)
C17 C16 C20 Fe2 58.9(2)
C18 C19 C20 C16 0.2(3)
Fe2 C19 C20 C16 59.76(19)
C18 C19 C20 Fe2 -59.6(2)
C18 Fe2 C20 C16 -80.0(2)
C19 Fe2 C20 C16 -117.8(3)
C12 Fe2 C20 C16 156.26(17)
C13 Fe2 C20 C16 -168.7(2)
C15 Fe2 C20 C16 72.5(2)
C14 Fe2 C20 C16 39.2(5)
C17 Fe2 C20 C16 -36.93(18)
C11 Fe2 C20 C16 113.22(18)
C18 Fe2 C20 C19 37.8(2)
C12 Fe2 C20 C19 -86.0(2)
C13 Fe2 C20 C19 -50.9(3)
C15 Fe2 C20 C19 -169.77(19)
C14 Fe2 C20 C19 156.9(4)
C17 Fe2 C20 C19 80.8(2)
C16 Fe2 C20 C19 117.8(3)
C11 Fe2 C20 C19 -129.0(2)
P1 P2 C21 C26 84.35(19)
P1 P2 C21 C22 -98.50(18)
C26 C21 C22 C23 -4.5(3)
P2 C21 C22 C23 178.37(17)
C26 C21 C22 C27 176.1(2)
P2 C21 C22 C27 -1.1(3)
C21 C22 C23 C24 -0.1(3)
C27 C22 C23 C24 179.4(2)
C22 C23 C24 C25 4.1(3)
C22 C23 C24 C28 -175.0(2)
C23 C24 C25 C26 -3.8(3)
C28 C24 C25 C26 175.3(2)
C24 C25 C26 C21 -0.6(3)
C24 C25 C26 C29 178.8(2)
C22 C21 C26 C25 4.8(3)
P2 C21 C26 C25 -178.02(17)
C22 C21 C26 C29 -174.6(2)
P2 C21 C26 C29 2.6(3)
C23 C22 C27 Si2 -55.6(3)
C21 C22 C27 Si2 123.8(2)
C23 C22 C27 Si1 79.3(2)
C21 C22 C27 Si1 -101.2(2)
C25 C24 C28 Si3 68.7(3)
C23 C24 C28 Si3 -112.3(2)
C25 C24 C28 Si4 -69.6(3)
C23 C24 C28 Si4 109.4(2)
C25 C26 C29 Si6 56.7(3)
C21 C26 C29 Si6 -124.0(2)
C25 C26 C29 Si5 -82.0(2)
C21 C26 C29 Si5 97.4(2)
C22 C27 Si1 C32 -58.62(19)
Si2 C27 Si1 C32 75.04(16)
C22 C27 Si1 C31 179.85(16)
Si2 C27 Si1 C31 -46.50(16)
C22 C27 Si1 C30 61.90(19)
Si2 C27 Si1 C30 -164.44(13)
C22 C27 Si2 C35 -27.5(2)
Si1 C27 Si2 C35 -160.25(13)
C22 C27 Si2 C34 93.15(19)
Si1 C27 Si2 C34 -39.57(17)
C22 C27 Si2 C33 -146.59(17)
Si1 C27 Si2 C33 80.69(15)
C24 C28 Si3 C36 43.8(2)
Si4 C28 Si3 C36 179.13(14)
C24 C28 Si3 C37 161.95(18)
Si4 C28 Si3 C37 -62.74(17)
C24 C28 Si3 C38 -76.10(19)
Si4 C28 Si3 C38 59.21(17)
C24 C28 Si4 C39 -151.90(19)
Si3 C28 Si4 C39 72.68(18)
C24 C28 Si4 C40 86.96(19)
Si3 C28 Si4 C40 -48.46(18)
C24 C28 Si4 C41 -34.9(2)
Si3 C28 Si4 C41 -170.35(13)
C26 C29 Si5 C42 66.5(2)
Si6 C29 Si5 C42 -70.07(17)
C26 C29 Si5 C43 -170.74(17)
Si6 C29 Si5 C43 52.73(17)
C26 C29 Si5 C44 -52.5(2)
Si6 C29 Si5 C44 170.96(13)
C26 C29 Si6 C45 27.0(2)
Si5 C29 Si6 C45 162.77(13)
C26 C29 Si6 C46 -95.54(19)
Si5 C29 Si6 C46 40.18(18)
C26 C29 Si6 C47 144.00(18)
Si5 C29 Si6 C47 -80.28(16)
